data_7009348
loop_
_publ_author_name
'Lewis, Gareth R.'
'Dance, Ian'

_publ_section_title
;
 Crystal supramolecular motifs for [Ph4P]+ salts of [M(mnt)2]2&#x2212;,
 [M(mnt)2]&#x2212;, [{M(mnt)2}2]2&#x2212;, [M(mnt)3]3&#x2212; and
 [M(mnt)3]2&#x2212;
 (mnt2&#x2212;&#x2005;=&#x2005;maleonitriledithiolate)&#x200A;&#x2020;
;
_journal_issue 18
_journal_name_full 'Journal of the Chemical Society, Dalton Transactions'
_journal_page_first 3176
_journal_paper_doi 10.1039/b000093k
_journal_year 2000
_chemical_formula_sum 'C60 H40 Cr N6 P2 S6'
_chemical_formula_weight 1151.28
_chemical_name_systematic
;
 ?
;
_space_group_IT_number 60
_symmetry_cell_setting orthorhombic
_symmetry_space_group_name_Hall '-P 2n 2ab'
_symmetry_space_group_name_H-M 'P b c n'
_atom_sites_solution_hydrogens geom
_atom_sites_solution_primary direct
_atom_sites_solution_secondary difmap
_audit_creation_method SHELXL-97
_cell_angle_alpha 90.00
_cell_angle_beta 90.00
_cell_angle_gamma 90.00
_cell_formula_units_Z 4
_cell_length_a 20.290(5)
_cell_length_b 15.548(4)
_cell_length_c 17.986(4)
_cell_measurement_reflns_used 39
_cell_measurement_temperature 293(2)
_cell_measurement_theta_max 24.96
_cell_measurement_theta_min 2.02
_cell_volume 5674(2)
_computing_cell_refinement 'local programs'
_computing_data_collection 'Bruker SMART'
_computing_data_reduction 'Bruker SAINT+'
_computing_structure_refinement 'SHELXL-97 (Sheldrick, 1997)'
_computing_structure_solution 'SHELXS-97 (Sheldrick, 1990)'
_diffrn_ambient_temperature 293(2)
_diffrn_measured_fraction_theta_full 1.000
_diffrn_measured_fraction_theta_max 1.000
_diffrn_measurement_device_type 'Bruker AXS SMART CCD diffractometer'
_diffrn_measurement_method '\w rotation with narrow frames'
_diffrn_radiation_monochromator graphite
_diffrn_radiation_source 'fine-focus sealed tube'
_diffrn_radiation_type MoK\a
_diffrn_radiation_wavelength 0.71073
_diffrn_reflns_av_R_equivalents 0.0431
_diffrn_reflns_av_sigmaI/netI 0.1510
_diffrn_reflns_limit_h_max 21
_diffrn_reflns_limit_h_min -21
_diffrn_reflns_limit_k_max 16
_diffrn_reflns_limit_k_min -16
_diffrn_reflns_limit_l_max 19
_diffrn_reflns_limit_l_min -19
_diffrn_reflns_number 38090
_diffrn_reflns_theta_full 22.50
_diffrn_reflns_theta_max 22.50
_diffrn_reflns_theta_min 1.65
_exptl_absorpt_coefficient_mu 0.523
_exptl_absorpt_correction_T_max 1.000000
_exptl_absorpt_correction_T_min 0.421591
_exptl_absorpt_correction_type SADBAS
_exptl_crystal_colour black
_exptl_crystal_density_diffrn 1.348
_exptl_crystal_density_method 'not measured'
_exptl_crystal_description cubes
_exptl_crystal_F_000 2368
_exptl_crystal_size_max 0.19
_exptl_crystal_size_mid 0.18
_exptl_crystal_size_min 0.14
_refine_diff_density_max 0.327
_refine_diff_density_min -0.333
_refine_diff_density_rms 0.057
_refine_ls_extinction_method none
_refine_ls_goodness_of_fit_ref 0.840
_refine_ls_hydrogen_treatment mixed
_refine_ls_matrix_type full
_refine_ls_number_parameters 339
_refine_ls_number_reflns 3720
_refine_ls_number_restraints 0
_refine_ls_restrained_S_all 0.840
_refine_ls_R_factor_all 0.1186
_refine_ls_R_factor_gt 0.0649
_refine_ls_shift/su_max 0.009
_refine_ls_shift/su_mean 0.001
_refine_ls_structure_factor_coef Fsqd
_refine_ls_weighting_details 'calc w=1/[\s^2^(Fo^2^)+(0.0644P)^2^+0.0000P] where P=(Fo^2^+2Fc^2^)/3'
_refine_ls_weighting_scheme calc
_refine_ls_wR_factor_gt 0.1573
_refine_ls_wR_factor_ref 0.1859
_reflns_number_gt 1863
_reflns_number_total 3720
_reflns_threshold_expression >2sigma(I)
_cod_data_source_file b000093k.txt
_cod_data_source_block 10
_cod_original_sg_symbol_H-M Pbcn
_cod_database_code 7009348

loop_
_symmetry_equiv_pos_as_xyz
'x, y, z'
'-x+1/2, -y+1/2, z+1/2'
'-x, y, -z+1/2'
'x+1/2, -y+1/2, -z'
'-x, -y, -z'
'x-1/2, y-1/2, -z-1/2'
'x, -y, z-1/2'
'-x-1/2, y-1/2, z'

loop_
_atom_site_label
_atom_site_type_symbol
_atom_site_fract_x
_atom_site_fract_y
_atom_site_fract_z
_atom_site_U_iso_or_equiv
_atom_site_adp_type
_atom_site_occupancy
_atom_site_symmetry_multiplicity
_atom_site_calc_flag
_atom_site_refinement_flags
_atom_site_disorder_assembly
_atom_site_disorder_group
Cr1 Cr 1.0000 1.66490(8) -0.2500 0.0818(5) Uani 1 2 d S . .
S1 S 1.05414(8) 1.68193(10) -0.36360(11) 0.0884(6) Uani 1 1 d . . .
S2 S 0.94315(9) 1.55570(11) -0.31089(11) 0.0967(6) Uani 1 1 d . . .
S3 S 0.92418(8) 1.76682(10) -0.29774(11) 0.0863(6) Uani 1 1 d . . .
N1 N 1.1732(3) 1.8199(4) -0.4634(4) 0.115(2) Uani 1 1 d . . .
N2 N 0.7939(4) 1.9180(4) -0.2371(4) 0.136(3) Uani 1 1 d . . .
N3 N 0.9365(4) 1.3215(5) -0.3362(6) 0.182(4) Uani 1 1 d . . .
P1 P 0.86508(8) 1.83203(9) -0.59810(10) 0.0737(5) Uani 1 1 d . . .
C1 C 1.1090(3) 1.7656(3) -0.3488(4) 0.0735(17) Uani 1 1 d . . .
C2 C 1.1447(3) 1.7952(4) -0.4130(5) 0.088(2) Uani 1 1 d . . .
C3 C 0.8806(3) 1.7987(4) -0.2184(4) 0.0761(18) Uani 1 1 d . . .
C4 C 0.8318(4) 1.8663(4) -0.2307(4) 0.095(2) Uani 1 1 d . . .
C5 C 0.9780(3) 1.4628(4) -0.2773(4) 0.089(2) Uani 1 1 d . . .
C6 C 0.9546(4) 1.3837(5) -0.3106(6) 0.132(3) Uani 1 1 d . . .
C13 C 0.8786(3) 1.7199(4) -0.5851(4) 0.0809(18) Uani 1 1 d . . .
C14 C 0.9146(4) 1.6906(4) -0.5230(5) 0.115(3) Uani 1 1 d . . .
H14A H 0.9315 1.7297 -0.4888 0.138 Uiso 1 1 calc R . .
C15 C 0.9245(4) 1.6028(5) -0.5131(5) 0.123(3) Uani 1 1 d . . .
H15A H 0.9480 1.5830 -0.4721 0.148 Uiso 1 1 calc R . .
C16 C 0.9003(5) 1.5466(5) -0.5627(6) 0.121(3) Uani 1 1 d . . .
H16A H 0.9079 1.4881 -0.5562 0.145 Uiso 1 1 calc R . .
C17 C 0.8644(4) 1.5741(4) -0.6228(5) 0.111(3) Uani 1 1 d . . .
H17A H 0.8471 1.5345 -0.6563 0.133 Uiso 1 1 calc R . .
C18 C 0.8543(3) 1.6607(4) -0.6330(4) 0.090(2) Uani 1 1 d . . .
H18A H 0.8300 1.6791 -0.6738 0.108 Uiso 1 1 calc R . .
C19 C 0.8170(3) 1.8732(4) -0.5231(4) 0.0748(17) Uani 1 1 d . . .
C20 C 0.7854(4) 1.8217(5) -0.4728(5) 0.115(3) Uani 1 1 d . . .
H20A H 0.7923 1.7625 -0.4737 0.138 Uiso 1 1 calc R . .
C21 C 0.7434(5) 1.8573(5) -0.4209(5) 0.141(3) Uani 1 1 d . . .
H21A H 0.7207 1.8214 -0.3884 0.169 Uiso 1 1 calc R . .
C22 C 0.7347(4) 1.9426(5) -0.4164(5) 0.118(3) Uani 1 1 d . . .
H22A H 0.7083 1.9659 -0.3792 0.141 Uiso 1 1 calc R . .
C23 C 0.7643(4) 1.9940(4) -0.4663(4) 0.098(2) Uani 1 1 d . . .
H23A H 0.7563 2.0529 -0.4651 0.118 Uiso 1 1 calc R . .
C24 C 0.8063(3) 1.9611(4) -0.5192(4) 0.094(2) Uani 1 1 d . . .
H24A H 0.8275 1.9978 -0.5523 0.113 Uiso 1 1 calc R . .
C25 C 0.9390(3) 1.8936(4) -0.6058(4) 0.0724(17) Uani 1 1 d . . .
C26 C 0.9385(3) 1.9687(5) -0.6444(5) 0.112(3) Uani 1 1 d . . .
H26A H 0.9006 1.9849 -0.6699 0.134 Uiso 1 1 calc R . .
C27 C 0.9932(4) 2.0213(5) -0.6466(5) 0.117(3) Uani 1 1 d . . .
H27A H 0.9915 2.0730 -0.6725 0.140 Uiso 1 1 calc R . .
C28 C 1.0490(4) 1.9983(5) -0.6117(5) 0.103(2) Uani 1 1 d . . .
H28A H 1.0860 2.0336 -0.6135 0.124 Uiso 1 1 calc R . .
C29 C 1.0507(4) 1.9245(6) -0.5745(5) 0.124(3) Uani 1 1 d . . .
H29A H 1.0893 1.9087 -0.5502 0.148 Uiso 1 1 calc R . .
C30 C 0.9973(4) 1.8712(5) -0.5710(5) 0.111(3) Uani 1 1 d . . .
H30A H 1.0001 1.8195 -0.5452 0.134 Uiso 1 1 calc R . .
C31 C 0.8183(3) 1.8451(3) -0.6816(4) 0.0675(17) Uani 1 1 d . . .
C32 C 0.7529(3) 1.8641(4) -0.6783(4) 0.0810(19) Uani 1 1 d . . .
H32A H 0.7328 1.8729 -0.6324 0.097 Uiso 1 1 calc R . .
C33 C 0.7160(4) 1.8705(4) -0.7426(6) 0.091(2) Uani 1 1 d . . .
H33A H 0.6714 1.8841 -0.7403 0.109 Uiso 1 1 calc R . .
C34 C 0.7464(5) 1.8566(4) -0.8110(5) 0.097(2) Uani 1 1 d . . .
H34A H 0.7220 1.8603 -0.8546 0.117 Uiso 1 1 calc R . .
C35 C 0.8112(5) 1.8376(5) -0.8141(4) 0.101(2) Uani 1 1 d . . .
H35A H 0.8308 1.8277 -0.8600 0.121 Uiso 1 1 calc R . .
C36 C 0.8489(3) 1.8327(4) -0.7501(5) 0.090(2) Uani 1 1 d . . .
H36A H 0.8938 1.8213 -0.7528 0.108 Uiso 1 1 calc R . .

loop_
_atom_site_aniso_label
_atom_site_aniso_U_11
_atom_site_aniso_U_22
_atom_site_aniso_U_33
_atom_site_aniso_U_23
_atom_site_aniso_U_13
_atom_site_aniso_U_12
Cr1 0.0788(10) 0.0616(9) 0.1052(13) 0.000 0.0100(8) 0.000
S1 0.0819(12) 0.0744(11) 0.1089(15) -0.0110(9) 0.0130(10) -0.0102(9)
S2 0.0872(12) 0.0742(12) 0.1286(17) -0.0034(10) 0.0136(11) -0.0176(9)
S3 0.0882(12) 0.0637(10) 0.1072(15) 0.0089(9) 0.0050(10) -0.0027(9)
N1 0.120(5) 0.100(5) 0.126(6) 0.032(4) 0.025(4) -0.007(4)
N2 0.155(7) 0.092(5) 0.160(7) 0.004(4) -0.013(5) 0.048(5)
N3 0.177(8) 0.096(6) 0.272(11) -0.044(6) 0.065(7) -0.045(5)
P1 0.0748(11) 0.0557(10) 0.0906(13) 0.0006(8) -0.0047(10) -0.0035(8)
C1 0.070(4) 0.050(4) 0.100(6) 0.003(4) -0.001(4) 0.004(3)
C2 0.080(5) 0.059(4) 0.124(7) 0.023(4) 0.006(5) 0.006(4)
C3 0.067(4) 0.048(4) 0.113(6) -0.011(4) -0.001(4) -0.009(3)
C4 0.103(6) 0.059(4) 0.123(6) -0.006(4) -0.023(5) 0.004(4)
C5 0.087(6) 0.065(4) 0.116(7) -0.007(4) 0.037(4) -0.008(3)
C6 0.137(7) 0.071(5) 0.187(10) -0.020(6) 0.044(6) -0.017(5)
C13 0.088(5) 0.057(4) 0.098(5) 0.003(4) -0.002(4) -0.003(3)
C14 0.152(7) 0.065(5) 0.128(7) 0.006(4) -0.038(6) 0.000(4)
C15 0.167(8) 0.075(5) 0.129(8) 0.018(5) -0.028(6) 0.013(5)
C16 0.153(8) 0.062(5) 0.147(9) 0.018(6) 0.013(7) 0.025(5)
C17 0.130(7) 0.057(5) 0.146(8) -0.013(5) 0.018(6) -0.005(4)
C18 0.103(5) 0.061(4) 0.105(6) -0.006(4) 0.000(4) -0.009(4)
C19 0.081(4) 0.062(4) 0.082(5) 0.006(3) -0.003(4) -0.006(3)
C20 0.162(8) 0.073(5) 0.110(6) 0.000(5) 0.030(6) 0.004(5)
C21 0.214(10) 0.079(6) 0.129(8) 0.003(5) 0.069(7) -0.003(6)
C22 0.153(7) 0.081(5) 0.120(7) -0.012(5) 0.048(6) -0.009(5)
C23 0.117(6) 0.062(4) 0.115(6) -0.021(4) 0.020(5) -0.001(4)
C24 0.114(6) 0.068(5) 0.101(6) -0.001(4) 0.007(5) -0.011(4)
C25 0.071(4) 0.059(4) 0.087(5) 0.005(3) -0.010(3) 0.005(3)
C26 0.072(5) 0.092(5) 0.170(8) 0.048(5) -0.024(5) -0.020(4)
C27 0.077(5) 0.096(5) 0.178(8) 0.034(6) -0.006(5) -0.011(5)
C28 0.071(5) 0.099(6) 0.139(7) 0.009(5) 0.006(5) -0.009(4)
C29 0.068(5) 0.129(7) 0.174(9) 0.039(6) -0.024(5) -0.012(5)
C30 0.092(6) 0.097(5) 0.144(7) 0.030(5) -0.009(5) -0.007(5)
C31 0.067(4) 0.050(3) 0.086(5) 0.001(3) 0.002(4) -0.006(3)
C32 0.079(5) 0.059(4) 0.105(6) 0.006(3) -0.007(4) -0.003(3)
C33 0.081(5) 0.063(4) 0.129(7) 0.008(4) -0.019(6) -0.018(4)
C34 0.113(7) 0.070(5) 0.108(7) 0.016(4) -0.031(6) -0.019(5)
C35 0.117(7) 0.104(6) 0.081(6) 0.004(4) 0.001(5) -0.012(5)
C36 0.093(5) 0.075(5) 0.103(6) 0.000(4) -0.010(5) -0.006(4)

loop_
_atom_type_symbol
_atom_type_description
_atom_type_scat_dispersion_real
_atom_type_scat_dispersion_imag
_atom_type_scat_source
C C 0.0033 0.0016 'International Tables Vol C Tables 4.2.6.8 and 6.1.1.4'
H H 0.0000 0.0000 'International Tables Vol C Tables 4.2.6.8 and 6.1.1.4'
N N 0.0061 0.0033 'International Tables Vol C Tables 4.2.6.8 and 6.1.1.4'
P P 0.1023 0.0942 'International Tables Vol C Tables 4.2.6.8 and 6.1.1.4'
S S 0.1246 0.1234 'International Tables Vol C Tables 4.2.6.8 and 6.1.1.4'
Cr Cr 0.3209 0.6236 'International Tables Vol C Tables 4.2.6.8 and 6.1.1.4'

loop_
_geom_angle_atom_site_label_1
_geom_angle_atom_site_label_2
_geom_angle_atom_site_label_3
_geom_angle
_geom_angle_site_symmetry_1
_geom_angle_site_symmetry_3
_geom_angle_publ_flag
S2 Cr1 S2 86.26(11) . 3_754 ?
S2 Cr1 S1 84.50(6) . . ?
S2 Cr1 S1 105.15(7) 3_754 . ?
S2 Cr1 S1 105.15(7) . 3_754 ?
S2 Cr1 S1 84.50(7) 3_754 3_754 ?
S1 Cr1 S1 166.98(10) . 3_754 ?
S2 Cr1 S3 89.75(7) . . ?
S2 Cr1 S3 168.66(6) 3_754 . ?
S1 Cr1 S3 84.98(7) . . ?
S1 Cr1 S3 86.32(7) 3_754 . ?
S2 Cr1 S3 168.67(6) . 3_754 ?
S2 Cr1 S3 89.75(7) 3_754 3_754 ?
S1 Cr1 S3 86.32(7) . 3_754 ?
S1 Cr1 S3 84.98(7) 3_754 3_754 ?
S3 Cr1 S3 96.06(9) . 3_754 ?
C1 S1 Cr1 104.6(3) . . ?
C5 S2 Cr1 104.1(2) . . ?
C3 S3 Cr1 102.8(2) . . ?
C13 P1 C25 113.9(3) . . ?
C13 P1 C19 109.7(3) . . ?
C25 P1 C19 109.0(3) . . ?
C13 P1 C31 107.7(3) . . ?
C25 P1 C31 108.7(3) . . ?
C19 P1 C31 107.7(3) . . ?
C3 C1 C2 121.7(6) 3_754 . ?
C3 C1 S1 122.2(6) 3_754 . ?
C2 C1 S1 116.1(5) . . ?
N1 C2 C1 178.9(8) . . ?
C1 C3 C4 121.6(6) 3_754 . ?
C1 C3 S3 123.4(5) 3_754 . ?
C4 C3 S3 115.0(6) . . ?
N2 C4 C3 177.2(9) . . ?
C5 C5 C6 121.8(5) 3_754 . ?
C5 C5 S2 122.5(2) 3_754 . ?
C6 C5 S2 115.7(6) . . ?
N3 C6 C5 179.4(13) . . ?
C18 C13 C14 118.3(6) . . ?
C18 C13 P1 121.7(6) . . ?
C14 C13 P1 120.0(5) . . ?
C15 C14 C13 119.5(7) . . ?
C16 C15 C14 120.1(8) . . ?
C15 C16 C17 121.0(7) . . ?
C18 C17 C16 119.4(8) . . ?
C13 C18 C17 121.7(7) . . ?
C20 C19 C24 118.2(6) . . ?
C20 C19 P1 123.1(5) . . ?
C24 C19 P1 118.5(5) . . ?
C19 C20 C21 120.1(7) . . ?
C22 C21 C20 121.3(8) . . ?
C21 C22 C23 119.3(7) . . ?
C22 C23 C24 121.1(7) . . ?
C23 C24 C19 119.9(6) . . ?
C26 C25 C30 117.1(6) . . ?
C26 C25 P1 119.6(5) . . ?
C30 C25 P1 123.3(5) . . ?
C25 C26 C27 121.2(7) . . ?
C28 C27 C26 120.5(7) . . ?
C29 C28 C27 119.1(7) . . ?
C28 C29 C30 121.8(7) . . ?
C29 C30 C25 120.3(7) . . ?
C32 C31 C36 120.2(6) . . ?
C32 C31 P1 120.4(6) . . ?
C36 C31 P1 119.4(5) . . ?
C31 C32 C33 120.5(7) . . ?
C32 C33 C34 119.2(7) . . ?
C35 C34 C33 120.2(7) . . ?
C34 C35 C36 121.1(8) . . ?
C35 C36 C31 118.7(7) . . ?

loop_
_geom_bond_atom_site_label_1
_geom_bond_atom_site_label_2
_geom_bond_distance
_geom_bond_site_symmetry_2
_geom_bond_publ_flag
Cr1 S2 2.327(2) . ?
Cr1 S2 2.327(2) 3_754 ?
Cr1 S1 2.3348(19) . ?
Cr1 S1 2.3349(19) 3_754 ?
Cr1 S3 2.3695(19) . ?
Cr1 S3 2.3696(19) 3_754 ?
S1 C1 1.732(6) . ?
S2 C5 1.718(6) . ?
S3 C3 1.750(7) . ?
N1 C2 1.141(8) . ?
N2 C4 1.118(8) . ?
N3 C6 1.133(9) . ?
P1 C13 1.781(6) . ?
P1 C25 1.785(6) . ?
P1 C19 1.784(7) . ?
P1 C31 1.789(6) . ?
C1 C3 1.331(8) 3_754 ?
C1 C2 1.440(10) . ?
C3 C1 1.331(8) 3_754 ?
C3 C4 1.461(10) . ?
C5 C5 1.328(13) 3_754 ?
C5 C6 1.447(10) . ?
C13 C18 1.354(8) . ?
C13 C14 1.409(9) . ?
C14 C15 1.391(9) . ?
C15 C16 1.342(11) . ?
C16 C17 1.371(10) . ?
C17 C18 1.375(8) . ?
C19 C20 1.367(9) . ?
C19 C24 1.385(8) . ?
C20 C21 1.381(10) . ?
C21 C22 1.340(9) . ?
C22 C23 1.344(9) . ?
C23 C24 1.376(9) . ?
C25 C26 1.358(8) . ?
C25 C30 1.382(8) . ?
C26 C27 1.380(8) . ?
C27 C28 1.342(9) . ?
C28 C29 1.329(9) . ?
C29 C30 1.366(9) . ?
C31 C32 1.362(8) . ?
C31 C36 1.393(9) . ?
C32 C33 1.381(9) . ?
C33 C34 1.393(9) . ?
C34 C35 1.347(10) . ?
C35 C36 1.384(9) . ?
